data_1510914
loop_
_publ_author_name
'Dzhafarov, G.G.'
'Mamedov, Kh.S.'
'Abdullaev, G.K.'

_publ_section_title
;
 Crystal structure of the metaborates Sm (B O2)3 and Gd (B O2)3
;
_journal_name_full Kristallografiya
_journal_page_first 265
_journal_page_last 269
_journal_volume 20
_journal_year 1975
_chemical_formula_sum 'B3 Gd O6'
_chemical_name_systematic 'Gd (B O2)3'
_space_group_IT_number 15
_symmetry_space_group_name_Hall '-I 2yc'
_symmetry_space_group_name_H-M 'I 1 2/c 1'
_cell_angle_alpha 90
_cell_angle_beta 93
_cell_angle_gamma 90
_cell_formula_units_Z 4
_cell_length_a 6.28
_cell_length_b 8.02
_cell_length_c 7.8
_cell_volume 392.313
_citation_journal_id_ASTM KRISAJ
_cod_data_source_file boron_441.cif
_cod_data_source_block B3Gd1O6
_cod_original_cell_volume 392.3133
_cod_original_sg_symbol_Hall '-C 2yc (x,y,-x+z)'
_cod_original_formula_sum 'B3 Gd1 O6'
_cod_database_code 1510914

loop_
_symmetry_equiv_pos_as_xyz
x,y,z
-x,y,-z+1/2
-x,-y,-z
x,-y,z-1/2
x+1/2,y+1/2,z+1/2
-x+1/2,y+1/2,-z+1
-x+1/2,-y+1/2,-z+1/2
x+1/2,-y+1/2,z

loop_
_atom_site_label
_atom_site_type_symbol
_atom_site_fract_x
_atom_site_fract_y
_atom_site_fract_z
_atom_site_occupancy
_atom_site_U_iso_or_equiv
O2 O-2 0.148 0.439 0.648 1 0.0
Gd1 Gd+3 0 0.0486 0.25 1 0.0
B1 B+3 0 0.459 0.25 1 0.0
O3 O-2 0.035 0.169 0.565 1 0.0
B2 B+3 0.098 0.326 0.521 1 0.0
O1 O-2 0.146 0.35 0.353 1 0.0
